data_4334563
loop_
_publ_author_name
'Partha Pratim Jana'
'Ryan Henderson'
'Bernd Harbrecht'
'Sven Lidin'

_publ_contact_author_address
;
CAS Chemical Centre
P O B 124
221 00 Lund
Sweden
;
_publ_contact_author_email Partha.Jana@polymat.lth.se
_publ_contact_author_name 'Patha Pratim Jana'
_publ_section_title
;
 Site Preference and Ordering Induced by Au Substitution in the \g-Brass
 Related Complex Au-Cr-Zn Phases
;
_journal_name_full 'Inorganic Chemistry'
_journal_page_first 4812
_journal_page_last 4818
_journal_paper_doi 10.1021/ic302244e
_journal_volume 52
_journal_year 2013
_chemical_formula_sum 'Au10 Cr4 Zn89'
_chemical_formula_weight 7995.60
_chemical_name_systematic
;
 ?
;
_space_group_IT_number 216
_symmetry_cell_setting cubic
_symmetry_space_group_name_Hall 'F -4 2 3'
_symmetry_space_group_name_H-M 'F -4 3 m'
_atom_sites_solution_hydrogens geom
_atom_sites_solution_primary direct
_atom_sites_solution_secondary difmap
_audit_creation_method SHELXL-97
_audit_update_record
;
2012-09-08 # Formatted by publCIF
;
_cell_angle_alpha 90.00
_cell_angle_beta 90.00
_cell_angle_gamma 90.00
_cell_formula_units_Z 4
_cell_length_a 18.4298(7)
_cell_length_b 18.4298(7)
_cell_length_c 18.4298(7)
_cell_measurement_temperature 293(2)
_cell_volume 6259.8(4)
_computing_cell_refinement IPDS-software
_computing_data_collection IPDS-software
_computing_data_reduction IPDS-software/X-RED
_computing_structure_refinement 'SHELXL-97 (Sheldrick, 1997)'
_computing_structure_solution 'direct methods,SHELXS-97'
_diffrn_ambient_temperature 293(2)
_diffrn_measured_fraction_theta_full 0.988
_diffrn_measured_fraction_theta_max 0.988
_diffrn_measurement_device_type IPDS(Stoe&Cie.)
_diffrn_radiation_monochromator graphite
_diffrn_radiation_source 'fine-focus sealed tube'
_diffrn_radiation_type MoK\a
_diffrn_radiation_wavelength 0.71073
_diffrn_reflns_av_R_equivalents 0.0719
_diffrn_reflns_av_sigmaI/netI 0.0536
_diffrn_reflns_limit_h_max 25
_diffrn_reflns_limit_h_min -28
_diffrn_reflns_limit_k_max 28
_diffrn_reflns_limit_k_min -28
_diffrn_reflns_limit_l_max 23
_diffrn_reflns_limit_l_min -25
_diffrn_reflns_number 19837
_diffrn_reflns_theta_full 33.33
_diffrn_reflns_theta_max 33.33
_diffrn_reflns_theta_min 4.82
_exptl_absorpt_coefficient_mu 57.309
_exptl_absorpt_correction_type numerical
_exptl_absorpt_process_details X-SHAPE
_exptl_crystal_colour 'Silvery with metallic luster'
_exptl_crystal_density_diffrn 8.484
_exptl_crystal_F_000 14224
_exptl_crystal_size_max 0.06
_exptl_crystal_size_mid 0.04
_exptl_crystal_size_min 0.04
_refine_diff_density_max 2.503
_refine_diff_density_min -3.509
_refine_diff_density_rms 0.319
_refine_ls_abs_structure_details 'Flack H D (1983), Acta Cryst. A39, 876-881'
_refine_ls_abs_structure_Flack 0.877(13)
_refine_ls_extinction_coef 0.000020(5)
_refine_ls_extinction_expression Fc^*^=kFc[1+0.001xFc^2^\l^3^/sin(2\q)]^-1/4^
_refine_ls_extinction_method SHELXL
_refine_ls_goodness_of_fit_ref 1.194
_refine_ls_hydrogen_treatment mixed
_refine_ls_matrix_type full
_refine_ls_number_parameters 64
_refine_ls_number_reflns 1242
_refine_ls_number_restraints 0
_refine_ls_restrained_S_all 1.194
_refine_ls_R_factor_all 0.0323
_refine_ls_R_factor_gt 0.0279
_refine_ls_shift/su_max 0.000
_refine_ls_shift/su_mean 0.000
_refine_ls_structure_factor_coef Fsqd
_refine_ls_weighting_details 'calc w=1/[\s^2^(Fo^2^)+(0.0323P)^2^+361.0367P] where P=(Fo^2^+2Fc^2^)/3'
_refine_ls_weighting_scheme calc
_refine_ls_wR_factor_gt 0.0743
_refine_ls_wR_factor_ref 0.0744
_reflns_number_gt 1240
_reflns_number_total 1242
_reflns_threshold_expression >2sigma(I)
_cod_data_source_file ic302244e_si_001_13.cif
_cod_data_source_block XII
_cod_original_sg_symbol_Hall 'F -4;2;3'
_cod_database_code 4334563

loop_
_symmetry_equiv_pos_as_xyz
'x, y, z'
'-x, -y, z'
'-x, y, -z'
'x, -y, -z'
'z, x, y'
'z, -x, -y'
'-z, -x, y'
'-z, x, -y'
'y, z, x'
'-y, z, -x'
'y, -z, -x'
'-y, -z, x'
'y, x, z'
'-y, -x, z'
'y, -x, -z'
'-y, x, -z'
'x, z, y'
'-x, z, -y'
'-x, -z, y'
'x, -z, -y'
'z, y, x'
'z, -y, -x'
'-z, y, -x'
'-z, -y, x'
'x, y+1/2, z+1/2'
'-x, -y+1/2, z+1/2'
'-x, y+1/2, -z+1/2'
'x, -y+1/2, -z+1/2'
'z, x+1/2, y+1/2'
'z, -x+1/2, -y+1/2'
'-z, -x+1/2, y+1/2'
'-z, x+1/2, -y+1/2'
'y, z+1/2, x+1/2'
'-y, z+1/2, -x+1/2'
'y, -z+1/2, -x+1/2'
'-y, -z+1/2, x+1/2'
'y, x+1/2, z+1/2'
'-y, -x+1/2, z+1/2'
'y, -x+1/2, -z+1/2'
'-y, x+1/2, -z+1/2'
'x, z+1/2, y+1/2'
'-x, z+1/2, -y+1/2'
'-x, -z+1/2, y+1/2'
'x, -z+1/2, -y+1/2'
'z, y+1/2, x+1/2'
'z, -y+1/2, -x+1/2'
'-z, y+1/2, -x+1/2'
'-z, -y+1/2, x+1/2'
'x+1/2, y, z+1/2'
'-x+1/2, -y, z+1/2'
'-x+1/2, y, -z+1/2'
'x+1/2, -y, -z+1/2'
'z+1/2, x, y+1/2'
'z+1/2, -x, -y+1/2'
'-z+1/2, -x, y+1/2'
'-z+1/2, x, -y+1/2'
'y+1/2, z, x+1/2'
'-y+1/2, z, -x+1/2'
'y+1/2, -z, -x+1/2'
'-y+1/2, -z, x+1/2'
'y+1/2, x, z+1/2'
'-y+1/2, -x, z+1/2'
'y+1/2, -x, -z+1/2'
'-y+1/2, x, -z+1/2'
'x+1/2, z, y+1/2'
'-x+1/2, z, -y+1/2'
'-x+1/2, -z, y+1/2'
'x+1/2, -z, -y+1/2'
'z+1/2, y, x+1/2'
'z+1/2, -y, -x+1/2'
'-z+1/2, y, -x+1/2'
'-z+1/2, -y, x+1/2'
'x+1/2, y+1/2, z'
'-x+1/2, -y+1/2, z'
'-x+1/2, y+1/2, -z'
'x+1/2, -y+1/2, -z'
'z+1/2, x+1/2, y'
'z+1/2, -x+1/2, -y'
'-z+1/2, -x+1/2, y'
'-z+1/2, x+1/2, -y'
'y+1/2, z+1/2, x'
'-y+1/2, z+1/2, -x'
'y+1/2, -z+1/2, -x'
'-y+1/2, -z+1/2, x'
'y+1/2, x+1/2, z'
'-y+1/2, -x+1/2, z'
'y+1/2, -x+1/2, -z'
'-y+1/2, x+1/2, -z'
'x+1/2, z+1/2, y'
'-x+1/2, z+1/2, -y'
'-x+1/2, -z+1/2, y'
'x+1/2, -z+1/2, -y'
'z+1/2, y+1/2, x'
'z+1/2, -y+1/2, -x'
'-z+1/2, y+1/2, -x'
'-z+1/2, -y+1/2, x'

loop_
_atom_site_label
_atom_site_type_symbol
_atom_site_fract_x
_atom_site_fract_y
_atom_site_fract_z
_atom_site_U_iso_or_equiv
_atom_site_adp_type
_atom_site_occupancy
_atom_site_symmetry_multiplicity
_atom_site_calc_flag
_atom_site_refinement_flags
Zn11 Zn 0.05331(7) 0.05331(7) 0.05331(7) 0.0161(4) Uani 1 6 d S
Au12 Au 0.913460(18) 0.913460(18) 0.913460(18) 0.01158(13) Uani 1 6 d S
Zn13 Zn 0.18458(13) 0.0000 0.0000 0.0208(4) Uani 1 4 d S
Zn15 Zn 0.15489(6) 0.15489(6) 0.02425(8) 0.0207(3) Uani 1 2 d S
Cr42 Cr 0.64901(8) 0.64901(8) 0.64901(8) 0.0091(4) Uani 1 6 d S
Zn43 Zn 0.64511(9) 0.2500 0.2500 0.0152(3) Uani 1 4 d S
Zn45 Zn 0.10825(5) 0.10825(5) 0.77590(7) 0.0189(3) Uani 1 2 d S
Zn30 Zn 0.5000 0.5000 0.5000 0.0257(10) Uani 1 24 d S
Zn32 Zn 0.41481(7) 0.41481(7) 0.41481(7) 0.0186(4) Uani 1 6 d S
Zn34 Zn 0.04802(5) 0.04802(5) 0.65323(8) 0.0197(3) Uani 1 2 d S
Zn35 Zn 0.18897(6) 0.18897(6) 0.52448(8) 0.0209(3) Uani 1 2 d S
Zn2B Zn 0.31800(13) 0.31800(13) 0.31800(13) 0.0296(6) Uani 1 6 d S
Zn22 Zn 0.16990(9) 0.16990(9) 0.16990(9) 0.0202(4) Uani 1 6 d S
Au23 Au 0.07979(3) 0.2500 0.2500 0.01799(14) Uani 1 4 d S
Zn25 Zn 0.08389(6) 0.08389(6) 0.27100(8) 0.0239(3) Uani 1 2 d S

loop_
_atom_site_aniso_label
_atom_site_aniso_U_11
_atom_site_aniso_U_22
_atom_site_aniso_U_33
_atom_site_aniso_U_23
_atom_site_aniso_U_13
_atom_site_aniso_U_12
Zn11 0.0161(4) 0.0161(4) 0.0161(4) 0.0023(4) 0.0023(4) 0.0023(4)
Au12 0.01158(13) 0.01158(13) 0.01158(13) -0.00087(11) -0.00087(11) -0.00087(11)
Zn13 0.0220(8) 0.0202(5) 0.0202(5) 0.0016(7) 0.000 0.000
Zn15 0.0213(4) 0.0213(4) 0.0196(6) -0.0044(3) -0.0044(3) -0.0032(5)
Cr42 0.0091(4) 0.0091(4) 0.0091(4) -0.0002(4) -0.0002(4) -0.0002(4)
Zn43 0.0176(7) 0.0140(4) 0.0140(4) -0.0025(5) 0.000 0.000
Zn45 0.0221(4) 0.0221(4) 0.0123(5) 0.0021(3) 0.0021(3) -0.0012(4)
Zn30 0.0257(10) 0.0257(10) 0.0257(10) 0.000 0.000 0.000
Zn32 0.0186(4) 0.0186(4) 0.0186(4) 0.0011(4) 0.0011(4) 0.0011(4)
Zn34 0.0165(3) 0.0165(3) 0.0262(6) -0.0011(3) -0.0011(3) -0.0052(4)
Zn35 0.0225(4) 0.0225(4) 0.0178(6) 0.0033(3) 0.0033(3) -0.0016(5)
Zn2B 0.0296(6) 0.0296(6) 0.0296(6) 0.0143(8) 0.0143(8) 0.0143(8)
Zn22 0.0202(4) 0.0202(4) 0.0202(4) 0.0027(4) 0.0027(4) 0.0027(4)
Au23 0.0135(2) 0.02024(17) 0.02024(17) -0.0015(2) 0.000 0.000
Zn25 0.0258(4) 0.0258(4) 0.0203(6) 0.0019(3) 0.0019(3) -0.0004(6)

loop_
_atom_type_symbol
_atom_type_description
_atom_type_scat_dispersion_real
_atom_type_scat_dispersion_imag
_atom_type_scat_source
Zn Zn 0.2839 1.4301 'International Tables Vol C Tables 4.2.6.8 and 6.1.1.4'
Cr Cr 0.3209 0.6236 'International Tables Vol C Tables 4.2.6.8 and 6.1.1.4'
Au Au -2.0133 8.8022 'International Tables Vol C Tables 4.2.6.8 and 6.1.1.4'

loop_
_geom_angle_atom_site_label_1
_geom_angle_atom_site_label_2
_geom_angle_atom_site_label_3
_geom_angle
_geom_angle_site_symmetry_1
_geom_angle_site_symmetry_3
Zn15 Zn11 Zn15 78.14(7) . 9
Zn15 Zn11 Zn15 78.14(7) . 5
Zn15 Zn11 Zn15 78.14(7) 9 5
Zn15 Zn11 Au12 59.99(3) . 2_664
Zn15 Zn11 Au12 123.06(4) 9 2_664
Zn15 Zn11 Au12 123.06(4) 5 2_664
Zn15 Zn11 Au12 123.06(4) . 4_466
Zn15 Zn11 Au12 123.06(4) 9 4_466
Zn15 Zn11 Au12 59.99(3) 5 4_466
Au12 Zn11 Au12 112.10(4) 2_664 4_466
Zn15 Zn11 Au12 123.06(4) . 3_646
Zn15 Zn11 Au12 59.99(3) 9 3_646
Zn15 Zn11 Au12 123.06(4) 5 3_646
Au12 Zn11 Au12 112.10(4) 2_664 3_646
Au12 Zn11 Au12 112.10(4) 4_466 3_646
Zn15 Zn11 Zn11 168.57(5) . 2
Zn15 Zn11 Zn11 110.48(4) 9 2
Zn15 Zn11 Zn11 110.48(4) 5 2
Au12 Zn11 Zn11 108.57(5) 2_664 2
Au12 Zn11 Zn11 59.27(4) 4_466 2
Au12 Zn11 Zn11 59.27(4) 3_646 2
Zn15 Zn11 Zn11 110.48(4) . 3
Zn15 Zn11 Zn11 168.57(5) 9 3
Zn15 Zn11 Zn11 110.48(4) 5 3
Au12 Zn11 Zn11 59.27(4) 2_664 3
Au12 Zn11 Zn11 59.27(4) 4_466 3
Au12 Zn11 Zn11 108.57(5) 3_646 3
Zn11 Zn11 Zn11 60.0 2 3
Zn15 Zn11 Zn11 110.48(4) . 4
Zn15 Zn11 Zn11 110.48(4) 9 4
Zn15 Zn11 Zn11 168.57(5) 5 4
Au12 Zn11 Zn11 59.27(4) 2_664 4
Au12 Zn11 Zn11 108.57(5) 4_466 4
Au12 Zn11 Zn11 59.27(4) 3_646 4
Zn11 Zn11 Zn11 60.0 2 4
Zn11 Zn11 Zn11 60.0 3 4
Zn15 Zn11 Zn13 64.74(3) . 5
Zn15 Zn11 Zn13 131.30(9) 9 5
Zn15 Zn11 Zn13 64.74(3) 5 5
Au12 Zn11 Zn13 63.269(11) 2_664 5
Au12 Zn11 Zn13 63.269(11) 4_466 5
Au12 Zn11 Zn13 168.71(10) 3_646 5
Zn11 Zn11 Zn13 111.36(5) 2 5
Zn11 Zn11 Zn13 60.13(5) 3 5
Zn11 Zn11 Zn13 111.36(5) 4 5
Zn15 Zn11 Zn13 131.30(9) . 9
Zn15 Zn11 Zn13 64.74(3) 9 9
Zn15 Zn11 Zn13 64.74(3) 5 9
Au12 Zn11 Zn13 168.71(10) 2_664 9
Au12 Zn11 Zn13 63.269(11) 4_466 9
Au12 Zn11 Zn13 63.269(11) 3_646 9
Zn11 Zn11 Zn13 60.13(5) 2 9
Zn11 Zn11 Zn13 111.36(5) 3 9
Zn11 Zn11 Zn13 111.36(5) 4 9
Zn13 Zn11 Zn13 119.126(17) 5 9
Zn15 Zn11 Zn13 64.74(3) . .
Zn15 Zn11 Zn13 64.74(3) 9 .
Zn15 Zn11 Zn13 131.30(9) 5 .
Au12 Zn11 Zn13 63.269(11) 2_664 .
Au12 Zn11 Zn13 168.71(10) 4_466 .
Au12 Zn11 Zn13 63.269(11) 3_646 .
Zn11 Zn11 Zn13 111.36(5) 2 .
Zn11 Zn11 Zn13 111.36(5) 3 .
Zn11 Zn11 Zn13 60.13(5) 4 .
Zn13 Zn11 Zn13 119.126(17) 5 .
Zn13 Zn11 Zn13 119.126(17) 9 .
Zn45 Au12 Zn45 71.07(5) 10_656 2_665
Zn45 Au12 Zn45 71.07(5) 10_656 6_566
Zn45 Au12 Zn45 71.07(5) 2_665 6_566
Zn45 Au12 Zn15 126.32(5) 10_656 10_666
Zn45 Au12 Zn15 65.84(3) 2_665 10_666
Zn45 Au12 Zn15 65.84(3) 6_566 10_666
Zn45 Au12 Zn15 65.84(3) 10_656 6_666
Zn45 Au12 Zn15 65.84(3) 2_665 6_666
Zn45 Au12 Zn15 126.32(5) 6_566 6_666
Zn15 Au12 Zn15 118.979(13) 10_666 6_666
Zn45 Au12 Zn15 65.84(3) 10_656 2_666
Zn45 Au12 Zn15 126.32(5) 2_665 2_666
Zn45 Au12 Zn15 65.84(3) 6_566 2_666
Zn15 Au12 Zn15 118.979(13) 10_666 2_666
Zn15 Au12 Zn15 118.979(13) 6_666 2_666
Zn45 Au12 Zn11 113.61(4) 10_656 4_666
Zn45 Au12 Zn11 113.61(4) 2_665 4_666
Zn45 Au12 Zn11 174.00(6) 6_566 4_666
Zn15 Au12 Zn11 112.06(4) 10_666 4_666
Zn15 Au12 Zn11 59.68(6) 6_666 4_666
Zn15 Au12 Zn11 112.06(4) 2_666 4_666
Zn45 Au12 Zn11 174.00(6) 10_656 3_666
Zn45 Au12 Zn11 113.61(4) 2_665 3_666
Zn45 Au12 Zn11 113.61(4) 6_566 3_666
Zn15 Au12 Zn11 59.68(6) 10_666 3_666
Zn15 Au12 Zn11 112.06(4) 6_666 3_666
Zn15 Au12 Zn11 112.06(4) 2_666 3_666
Zn11 Au12 Zn11 61.46(8) 4_666 3_666
Zn45 Au12 Zn11 113.61(4) 10_656 2_666
Zn45 Au12 Zn11 174.00(6) 2_665 2_666
Zn45 Au12 Zn11 113.61(4) 6_566 2_666
Zn15 Au12 Zn11 112.06(4) 10_666 2_666
Zn15 Au12 Zn11 112.06(4) 6_666 2_666
Zn15 Au12 Zn11 59.68(6) 2_666 2_666
Zn11 Au12 Zn11 61.46(8) 4_666 2_666
Zn11 Au12 Zn11 61.46(8) 3_666 2_666
Zn45 Au12 Zn13 121.82(3) 10_656 2_666
Zn45 Au12 Zn13 121.82(3) 2_665 2_666
Zn45 Au12 Zn13 63.88(5) 6_566 2_666
Zn15 Au12 Zn13 63.259(18) 10_666 2_666
Zn15 Au12 Zn13 169.80(5) 6_666 2_666
Zn15 Au12 Zn13 63.259(18) 2_666 2_666
Zn11 Au12 Zn13 110.12(6) 4_666 2_666
Zn11 Au12 Zn13 59.56(3) 3_666 2_666
Zn11 Au12 Zn13 59.56(3) 2_666 2_666
Zn45 Au12 Zn13 63.88(5) 10_656 6_666
Zn45 Au12 Zn13 121.82(3) 2_665 6_666
Zn45 Au12 Zn13 121.82(3) 6_566 6_666
Zn15 Au12 Zn13 169.80(5) 10_666 6_666
Zn15 Au12 Zn13 63.259(18) 6_666 6_666
Zn15 Au12 Zn13 63.259(18) 2_666 6_666
Zn11 Au12 Zn13 59.56(3) 4_666 6_666
Zn11 Au12 Zn13 110.12(6) 3_666 6_666
Zn11 Au12 Zn13 59.56(3) 2_666 6_666
Zn13 Au12 Zn13 112.68(3) 2_666 6_666
Zn45 Au12 Zn13 121.82(3) 10_656 10_666
Zn45 Au12 Zn13 63.88(5) 2_665 10_666
Zn45 Au12 Zn13 121.82(3) 6_566 10_666
Zn15 Au12 Zn13 63.259(18) 10_666 10_666
Zn15 Au12 Zn13 63.259(18) 6_666 10_666
Zn15 Au12 Zn13 169.80(5) 2_666 10_666
Zn11 Au12 Zn13 59.56(3) 4_666 10_666
Zn11 Au12 Zn13 59.56(3) 3_666 10_666
Zn11 Au12 Zn13 110.12(6) 2_666 10_666
Zn13 Au12 Zn13 112.68(3) 2_666 10_666
Zn13 Au12 Zn13 112.68(3) 6_666 10_666
Zn25 Zn13 Zn25 107.86(10) 5 6
Zn25 Zn13 Zn11 155.94(9) 5 4
Zn25 Zn13 Zn11 96.20(6) 6 4
Zn25 Zn13 Zn11 96.20(6) 5 .
Zn25 Zn13 Zn11 155.94(9) 6 .
Zn11 Zn13 Zn11 59.74(11) 4 .
Zn25 Zn13 Au12 111.598(18) 5 2_664
Zn25 Zn13 Au12 111.598(18) 6 2_664
Zn11 Zn13 Au12 57.17(4) 4 2_664
Zn11 Zn13 Au12 57.17(4) . 2_664
Zn25 Zn13 Au12 111.598(18) 5 3_646
Zn25 Zn13 Au12 111.598(18) 6 3_646
Zn11 Zn13 Au12 57.17(4) 4 3_646
Zn11 Zn13 Au12 57.17(4) . 3_646
Au12 Zn13 Au12 102.60(7) 2_664 3_646
Zn25 Zn13 Zn45 81.54(4) 5 8_655
Zn25 Zn13 Zn45 81.54(4) 6 8_655
Zn11 Zn13 Zn45 102.52(4) 4 8_655
Zn11 Zn13 Zn45 102.52(4) . 8_655
Au12 Zn13 Zn45 53.17(3) 2_664 8_655
Au12 Zn13 Zn45 155.77(9) 3_646 8_655
Zn25 Zn13 Zn45 81.54(4) 5 7_655
Zn25 Zn13 Zn45 81.54(4) 6 7_655
Zn11 Zn13 Zn45 102.52(4) 4 7_655
Zn11 Zn13 Zn45 102.52(4) . 7_655
Au12 Zn13 Zn45 155.77(9) 2_664 7_655
Au12 Zn13 Zn45 53.17(3) 3_646 7_655
Zn45 Zn13 Zn45 151.05(11) 8_655 7_655
Zn25 Zn13 Zn15 57.85(3) 5 .
Zn25 Zn13 Zn15 138.70(6) 6 .
Zn11 Zn13 Zn15 103.53(8) 4 .
Zn11 Zn13 Zn15 56.17(5) . .
Au12 Zn13 Zn15 55.38(3) 2_664 .
Au12 Zn13 Zn15 109.60(7) 3_646 .
Zn45 Zn13 Zn15 59.07(3) 8_655 .
Zn45 Zn13 Zn15 127.38(3) 7_655 .
Zn25 Zn13 Zn15 138.70(6) 5 11
Zn25 Zn13 Zn15 57.85(3) 6 11
Zn11 Zn13 Zn15 56.17(5) 4 11
Zn11 Zn13 Zn15 103.53(8) . 11
Au12 Zn13 Zn15 55.38(3) 2_664 11
Au12 Zn13 Zn15 109.60(7) 3_646 11
Zn45 Zn13 Zn15 59.07(3) 8_655 11
Zn45 Zn13 Zn15 127.38(3) 7_655 11
Zn15 Zn13 Zn15 105.10(6) . 11
Zn25 Zn13 Zn15 138.70(6) 5 4
Zn25 Zn13 Zn15 57.85(3) 6 4
Zn11 Zn13 Zn15 56.17(5) 4 4
Zn11 Zn13 Zn15 103.53(8) . 4
Au12 Zn13 Zn15 109.60(7) 2_664 4
Au12 Zn13 Zn15 55.38(3) 3_646 4
Zn45 Zn13 Zn15 127.38(3) 8_655 4
Zn45 Zn13 Zn15 59.07(3) 7_655 4
Zn15 Zn13 Zn15 158.55(11) . 4
Zn15 Zn13 Zn15 70.75(6) 11 4
Zn25 Zn13 Zn15 57.85(3) 5 9
Zn25 Zn13 Zn15 138.70(6) 6 9
Zn11 Zn13 Zn15 103.53(8) 4 9
Zn11 Zn13 Zn15 56.17(5) . 9
Au12 Zn13 Zn15 109.60(7) 2_664 9
Au12 Zn13 Zn15 55.38(3) 3_646 9
Zn45 Zn13 Zn15 127.38(3) 8_655 9
Zn45 Zn13 Zn15 59.07(3) 7_655 9
Zn15 Zn13 Zn15 70.75(6) . 9
Zn15 Zn13 Zn15 158.55(11) 11 9
Zn15 Zn13 Zn15 105.10(6) 4 9
Au23 Zn15 Zn11 146.13(7) 9 .
Au23 Zn15 Au12 153.53(7) 9 2_664
Zn11 Zn15 Au12 60.33(5) . 2_664
Au23 Zn15 Zn22 59.27(5) 9 .
Zn11 Zn15 Zn22 86.86(7) . .
Au12 Zn15 Zn22 147.19(8) 2_664 .
Au23 Zn15 Zn25 69.41(4) 9 9
Zn11 Zn15 Zn25 97.52(5) . 9
Au12 Zn15 Zn25 116.33(4) 2_664 9
Zn22 Zn15 Zn25 64.65(4) . 9
Au23 Zn15 Zn25 69.41(4) 9 5
Zn11 Zn15 Zn25 97.52(5) . 5
Au12 Zn15 Zn25 116.33(4) 2_664 5
Zn22 Zn15 Zn25 64.65(4) . 5
Zn25 Zn15 Zn25 125.85(8) 9 5
Au23 Zn15 Zn45 103.22(5) 9 11_565
Zn11 Zn15 Zn45 105.52(5) . 11_565
Au12 Zn15 Zn45 55.21(3) 2_664 11_565
Zn22 Zn15 Zn45 145.34(4) . 11_565
Zn25 Zn15 Zn45 81.49(4) 9 11_565
Zn25 Zn15 Zn45 141.58(6) 5 11_565
Au23 Zn15 Zn45 103.22(5) 9 8_655
Zn11 Zn15 Zn45 105.52(5) . 8_655
Au12 Zn15 Zn45 55.21(3) 2_664 8_655
Zn22 Zn15 Zn45 145.34(4) . 8_655
Zn25 Zn15 Zn45 141.58(6) 9 8_655
Zn25 Zn15 Zn45 81.49(4) 5 8_655
Zn45 Zn15 Zn45 63.08(6) 11_565 8_655
Au23 Zn15 Zn13 124.81(5) 9 5
Zn11 Zn15 Zn13 59.09(6) . 5
Au12 Zn15 Zn13 61.36(4) 2_664 5
Zn22 Zn15 Zn13 103.32(4) . 5
Zn25 Zn15 Zn13 56.76(5) 9 5
Zn25 Zn15 Zn13 155.29(8) 5 5
Zn45 Zn15 Zn13 60.00(3) 11_565 5
Zn45 Zn15 Zn13 110.84(5) 8_655 5
Au23 Zn15 Zn13 124.81(5) 9 .
Zn11 Zn15 Zn13 59.09(6) . .
Au12 Zn15 Zn13 61.36(4) 2_664 .
Zn22 Zn15 Zn13 103.32(4) . .
Zn25 Zn15 Zn13 155.29(8) 9 .
Zn25 Zn15 Zn13 56.76(5) 5 .
Zn45 Zn15 Zn13 110.84(5) 11_565 .
Zn45 Zn15 Zn13 60.00(3) 8_655 .
Zn13 Zn15 Zn13 109.77(11) 5 .
Au23 Zn15 Zn35 50.74(3) 9 28
Zn11 Zn15 Zn35 147.88(3) . 28
Au12 Zn15 Zn35 108.03(5) 2_664 28
Zn22 Zn15 Zn35 99.93(6) . 28
Zn25 Zn15 Zn35 58.95(4) 9 28
Zn25 Zn15 Zn35 113.84(6) 5 28
Zn45 Zn15 Zn35 53.20(4) 11_565 28
Zn45 Zn15 Zn35 86.64(6) 8_655 28
Zn13 Zn15 Zn35 88.84(5) 5 28
Zn13 Zn15 Zn35 145.57(7) . 28
Au23 Zn15 Zn35 50.74(3) 9 51
Zn11 Zn15 Zn35 147.88(3) . 51
Au12 Zn15 Zn35 108.03(5) 2_664 51
Zn22 Zn15 Zn35 99.93(6) . 51
Zn25 Zn15 Zn35 113.84(6) 9 51
Zn25 Zn15 Zn35 58.95(4) 5 51
Zn45 Zn15 Zn35 86.64(6) 11_565 51
Zn45 Zn15 Zn35 53.20(4) 8_655 51
Zn13 Zn15 Zn35 145.57(7) 5 51
Zn13 Zn15 Zn35 88.84(5) . 51
Zn35 Zn15 Zn35 62.20(6) 28 51
Zn35 Cr42 Zn35 116.54(4) 29 57
Zn35 Cr42 Zn35 116.54(4) 29 73
Zn35 Cr42 Zn35 116.54(4) 57 73
Zn35 Cr42 Zn45 63.454(14) 29 57
Zn35 Cr42 Zn45 179.97(17) 57 57
Zn35 Cr42 Zn45 63.454(14) 73 57
Zn35 Cr42 Zn45 179.97(17) 29 29
Zn35 Cr42 Zn45 63.454(14) 57 29
Zn35 Cr42 Zn45 63.454(14) 73 29
Zn45 Cr42 Zn45 116.55(4) 57 29
Zn35 Cr42 Zn45 63.454(14) 29 73
Zn35 Cr42 Zn45 63.454(14) 57 73
Zn35 Cr42 Zn45 179.97(17) 73 73
Zn45 Cr42 Zn45 116.55(4) 57 73
Zn45 Cr42 Zn45 116.55(4) 29 73
Zn35 Cr42 Zn34 63.53(5) 29 57
Zn35 Cr42 Zn34 116.10(10) 57 57
Zn35 Cr42 Zn34 63.53(5) 73 57
Zn45 Cr42 Zn34 63.87(5) 57 57
Zn45 Cr42 Zn34 116.45(6) 29 57
Zn45 Cr42 Zn34 116.45(6) 73 57
Zn35 Cr42 Zn34 116.10(10) 29 29
Zn35 Cr42 Zn34 63.53(5) 57 29
Zn35 Cr42 Zn34 63.53(5) 73 29
Zn45 Cr42 Zn34 116.45(6) 57 29
Zn45 Cr42 Zn34 63.87(5) 29 29
Zn45 Cr42 Zn34 116.45(6) 73 29
Zn34 Cr42 Zn34 62.75(7) 57 29
Zn35 Cr42 Zn34 63.53(5) 29 73
Zn35 Cr42 Zn34 63.53(5) 57 73
Zn35 Cr42 Zn34 116.10(10) 73 73
Zn45 Cr42 Zn34 116.45(6) 57 73
Zn45 Cr42 Zn34 116.45(6) 29 73
Zn45 Cr42 Zn34 63.87(5) 73 73
Zn34 Cr42 Zn34 62.75(7) 57 73
Zn34 Cr42 Zn34 62.75(7) 29 73
Zn35 Cr42 Zn43 116.43(7) 29 53
Zn35 Cr42 Zn43 64.03(6) 57 53
Zn35 Cr42 Zn43 116.43(7) 73 53
Zn45 Cr42 Zn43 116.00(11) 57 53
Zn45 Cr42 Zn43 63.59(5) 29 53
Zn45 Cr42 Zn43 63.59(5) 73 53
Zn34 Cr42 Zn43 179.87(12) 57 53
Zn34 Cr42 Zn43 117.35(4) 29 53
Zn34 Cr42 Zn43 117.35(4) 73 53
Zn35 Cr42 Zn43 116.43(7) 29 81
Zn35 Cr42 Zn43 116.43(7) 57 81
Zn35 Cr42 Zn43 64.03(6) 73 81
Zn45 Cr42 Zn43 63.59(5) 57 81
Zn45 Cr42 Zn43 63.59(5) 29 81
Zn45 Cr42 Zn43 116.00(11) 73 81
Zn34 Cr42 Zn43 117.35(4) 57 81
Zn34 Cr42 Zn43 117.35(4) 29 81
Zn34 Cr42 Zn43 179.87(12) 73 81
Zn43 Cr42 Zn43 62.55(8) 53 81
Zn35 Cr42 Zn43 64.03(6) 29 25
Zn35 Cr42 Zn43 116.43(7) 57 25
Zn35 Cr42 Zn43 116.43(7) 73 25
Zn45 Cr42 Zn43 63.59(5) 57 25
Zn45 Cr42 Zn43 116.00(11) 29 25
Zn45 Cr42 Zn43 63.59(5) 73 25
Zn34 Cr42 Zn43 117.35(4) 57 25
Zn34 Cr42 Zn43 179.87(12) 29 25
Zn34 Cr42 Zn43 117.35(4) 73 25
Zn43 Cr42 Zn43 62.55(8) 53 25
Zn43 Cr42 Zn43 62.55(8) 81 25
Cr42 Zn43 Cr42 176.87(10) 4_566 25_544
Cr42 Zn43 Zn35 127.15(8) 4_566 5
Cr42 Zn43 Zn35 55.98(5) 25_544 5
Cr42 Zn43 Zn35 55.98(5) 4_566 30
Cr42 Zn43 Zn35 127.15(8) 25_544 30
Zn35 Zn43 Zn35 71.16(7) 5 30
Cr42 Zn43 Zn43 58.73(4) 4_566 54_565
Cr42 Zn43 Zn43 118.72(4) 25_544 54_565
Zn35 Zn43 Zn43 150.0 5 54_565
Zn35 Zn43 Zn43 106.51(3) 30 54_565
Cr42 Zn43 Zn43 58.73(4) 4_566 10_656
Cr42 Zn43 Zn43 118.72(4) 25_544 10_656
Zn35 Zn43 Zn43 150.0 5 10_656
Zn35 Zn43 Zn43 106.51(3) 30 10_656
Zn43 Zn43 Zn43 60.0 54_565 10_656
Cr42 Zn43 Zn43 118.72(4) 4_566 57_554
Cr42 Zn43 Zn43 58.73(4) 25_544 57_554
Zn35 Zn43 Zn43 106.51(3) 5 57_554
Zn35 Zn43 Zn43 150.0 30 57_554
Zn43 Zn43 Zn43 60.0 54_565 57_554
Zn43 Zn43 Zn43 90.0 10_656 57_554
Cr42 Zn43 Zn43 118.72(4) 4_566 77_545
Cr42 Zn43 Zn43 58.73(4) 25_544 77_545
Zn35 Zn43 Zn43 106.51(3) 5 77_545
Zn35 Zn43 Zn43 150.0 30 77_545
Zn43 Zn43 Zn43 90.0 54_565 77_545
Zn43 Zn43 Zn43 60.0 10_656 77_545
Zn43 Zn43 Zn43 60.0 57_554 77_545
Cr42 Zn43 Zn45 123.87(3) 4_566 49_554
Cr42 Zn43 Zn45 57.06(3) 25_544 49_554
Zn35 Zn43 Zn45 58.53(3) 5 49_554
Zn35 Zn43 Zn45 96.83(5) 30 49_554
Zn43 Zn43 Zn45 148.12(4) 54_565 49_554
Zn43 Zn43 Zn45 92.99(4) 10_656 49_554
Zn43 Zn43 Zn45 107.36(3) 57_554 49_554
Zn43 Zn43 Zn45 60.09(4) 77_545 49_554
Cr42 Zn43 Zn45 123.87(3) 4_566 81_545
Cr42 Zn43 Zn45 57.06(3) 25_544 81_545
Zn35 Zn43 Zn45 58.53(3) 5 81_545
Zn35 Zn43 Zn45 96.83(5) 30 81_545
Zn43 Zn43 Zn45 92.99(4) 54_565 81_545
Zn43 Zn43 Zn45 148.12(4) 10_656 81_545
Zn43 Zn43 Zn45 60.09(4) 57_554 81_545
Zn43 Zn43 Zn45 107.36(3) 77_545 81_545
Zn45 Zn43 Zn45 105.70(6) 49_554 81_545
Cr42 Zn43 Zn45 57.06(3) 4_566 59_565
Cr42 Zn43 Zn45 123.87(3) 25_544 59_565
Zn35 Zn43 Zn45 96.83(5) 5 59_565
Zn35 Zn43 Zn45 58.53(3) 30 59_565
Zn43 Zn43 Zn45 107.36(3) 54_565 59_565
Zn43 Zn43 Zn45 60.09(4) 10_656 59_565
Zn43 Zn43 Zn45 148.12(4) 57_554 59_565
Zn43 Zn43 Zn45 92.99(4) 77_545 59_565
Zn45 Zn43 Zn45 66.84(5) 49_554 59_565
Zn45 Zn43 Zn45 151.30(8) 81_545 59_565
Cr42 Zn43 Zn45 57.06(3) 4_566 76_556
Cr42 Zn43 Zn45 123.87(3) 25_544 76_556
Zn35 Zn43 Zn45 96.83(5) 5 76_556
Zn35 Zn43 Zn45 58.53(3) 30 76_556
Zn43 Zn43 Zn45 60.09(4) 54_565 76_556
Zn43 Zn43 Zn45 107.36(3) 10_656 76_556
Zn43 Zn43 Zn45 92.99(4) 57_554 76_556
Zn43 Zn43 Zn45 148.12(4) 77_545 76_556
Zn45 Zn43 Zn45 151.30(8) 49_554 76_556
Zn45 Zn43 Zn45 66.84(5) 81_545 76_556
Zn45 Zn43 Zn45 105.70(6) 59_565 76_556
Cr42 Zn45 Au12 168.15(9) 73_445 2_665
Cr42 Zn45 Zn35 57.39(4) 73_445 33_545
Au12 Zn45 Zn35 125.52(4) 2_665 33_545
Cr42 Zn45 Zn35 57.39(4) 73_445 53_455
Au12 Zn45 Zn35 125.52(4) 2_665 53_455
Zn35 Zn45 Zn35 106.44(8) 33_545 53_455
Cr42 Zn45 Zn43 59.35(5) 73_445 29_545
Au12 Zn45 Zn43 110.79(4) 2_665 29_545
Zn35 Zn45 Zn43 60.59(4) 33_545 29_545
Zn35 Zn45 Zn43 107.92(6) 53_455 29_545
Cr42 Zn45 Zn43 59.35(5) 73_445 49_455
Au12 Zn45 Zn43 110.79(4) 2_665 49_455
Zn35 Zn45 Zn43 107.92(6) 33_545 49_455
Zn35 Zn45 Zn43 60.59(4) 53_455 49_455
Zn43 Zn45 Zn43 59.82(7) 29_545 49_455
Cr42 Zn45 Zn34 59.21(7) 73_445 .
Au12 Zn45 Zn34 132.65(6) 2_665 .
Zn35 Zn45 Zn34 59.99(4) 33_545 .
Zn35 Zn45 Zn34 59.99(4) 53_455 .
Zn43 Zn45 Zn34 109.95(5) 29_545 .
Zn43 Zn45 Zn34 109.95(5) 49_455 .
Cr42 Zn45 Zn15 124.25(4) 73_445 8_556
Au12 Zn45 Zn15 58.95(3) 2_665 8_556
Zn35 Zn45 Zn15 155.05(6) 33_545 8_556
Zn35 Zn45 Zn15 67.10(4) 53_455 8_556
Zn43 Zn45 Zn15 144.05(6) 29_545 8_556
Zn43 Zn45 Zn15 90.16(4) 49_455 8_556
Zn34 Zn45 Zn15 98.16(4) . 8_556
Cr42 Zn45 Zn15 124.25(4) 73_445 11_556
Au12 Zn45 Zn15 58.95(3) 2_665 11_556
Zn35 Zn45 Zn15 67.10(4) 33_545 11_556
Zn35 Zn45 Zn15 155.05(6) 53_455 11_556
Zn43 Zn45 Zn15 90.16(4) 29_545 11_556
Zn43 Zn45 Zn15 144.05(6) 49_455 11_556
Zn34 Zn45 Zn15 98.16(4) . 11_556
Zn15 Zn45 Zn15 107.98(7) 8_556 11_556
Cr42 Zn45 Zn13 128.91(9) 73_445 10_556
Au12 Zn45 Zn13 62.95(5) 2_665 10_556
Zn35 Zn45 Zn13 97.77(5) 33_545 10_556
Zn35 Zn45 Zn13 97.77(5) 53_455 10_556
Zn43 Zn45 Zn13 149.96(4) 29_545 10_556
Zn43 Zn45 Zn13 149.96(4) 49_455 10_556
Zn34 Zn45 Zn13 69.70(6) . 10_556
Zn15 Zn45 Zn13 60.93(4) 8_556 10_556
Zn15 Zn45 Zn13 60.93(4) 11_556 10_556
Cr42 Zn45 Zn45 115.91(6) 73_445 11_566
Au12 Zn45 Zn45 54.46(2) 2_665 11_566
Zn35 Zn45 Zn45 146.21(4) 33_545 11_566
Zn35 Zn45 Zn45 91.73(4) 53_455 11_566
Zn43 Zn45 Zn45 87.01(4) 29_545 11_566
Zn43 Zn45 Zn45 56.58(3) 49_455 11_566
Zn34 Zn45 Zn45 149.996(1) . 11_566
Zn15 Zn45 Zn45 58.46(3) 8_556 11_566
Zn15 Zn45 Zn45 106.61(3) 11_556 11_566
Zn13 Zn45 Zn45 107.90(4) 10_556 11_566
Cr42 Zn45 Zn45 115.91(6) 73_445 8_656
Au12 Zn45 Zn45 54.46(2) 2_665 8_656
Zn35 Zn45 Zn45 91.73(4) 33_545 8_656
Zn35 Zn45 Zn45 146.21(4) 53_455 8_656
Zn43 Zn45 Zn45 56.58(3) 29_545 8_656
Zn43 Zn45 Zn45 87.01(4) 49_455 8_656
Zn34 Zn45 Zn45 149.996(1) . 8_656
Zn15 Zn45 Zn45 106.61(3) 8_556 8_656
Zn15 Zn45 Zn45 58.46(3) 11_556 8_656
Zn13 Zn45 Zn45 107.90(4) 10_556 8_656
Zn45 Zn45 Zn45 60.0 11_566 8_656
Zn32 Zn30 Zn32 109.5 . 4_566
Zn32 Zn30 Zn32 109.5 . 2_665
Zn32 Zn30 Zn32 109.5 4_566 2_665
Zn32 Zn30 Zn32 109.5 . 3_656
Zn32 Zn30 Zn32 109.5 4_566 3_656
Zn32 Zn30 Zn32 109.5 2_665 3_656
Zn32 Zn30 Zn34 149.17(2) . 57
Zn32 Zn30 Zn34 58.141(7) 4_566 57
Zn32 Zn30 Zn34 58.141(7) 2_665 57
Zn32 Zn30 Zn34 101.36(2) 3_656 57
Zn32 Zn30 Zn34 149.17(2) . 73
Zn32 Zn30 Zn34 58.141(7) 4_566 73
Zn32 Zn30 Zn34 101.36(2) 2_665 73
Zn32 Zn30 Zn34 58.141(7) 3_656 73
Zn34 Zn30 Zn34 52.70(4) 57 73
Zn32 Zn30 Zn34 149.17(2) . 29
Zn32 Zn30 Zn34 101.36(2) 4_566 29
Zn32 Zn30 Zn34 58.141(7) 2_665 29
Zn32 Zn30 Zn34 58.141(7) 3_656 29
Zn34 Zn30 Zn34 52.70(4) 57 29
Zn34 Zn30 Zn34 52.70(4) 73 29
Zn32 Zn30 Zn34 58.141(7) . 60_565
Zn32 Zn30 Zn34 101.36(2) 4_566 60_565
Zn32 Zn30 Zn34 149.17(2) 2_665 60_565
Zn32 Zn30 Zn34 58.141(7) 3_656 60_565
Zn34 Zn30 Zn34 146.70(3) 57 60_565
Zn34 Zn30 Zn34 94.709(9) 73 60_565
Zn34 Zn30 Zn34 116.219(16) 29 60_565
Zn32 Zn30 Zn34 58.141(7) . 75_556
Zn32 Zn30 Zn34 101.36(2) 4_566 75_556
Zn32 Zn30 Zn34 58.141(7) 2_665 75_556
Zn32 Zn30 Zn34 149.17(2) 3_656 75_556
Zn34 Zn30 Zn34 94.709(9) 57 75_556
Zn34 Zn30 Zn34 146.70(3) 73 75_556
Zn34 Zn30 Zn34 116.219(16) 29 75_556
Zn34 Zn30 Zn34 116.219(16) 60_565 75_556
Zn32 Zn30 Zn34 58.141(7) . 76_556
Zn32 Zn30 Zn34 149.17(2) 4_566 76_556
Zn32 Zn30 Zn34 58.141(7) 2_665 76_556
Zn32 Zn30 Zn34 101.36(2) 3_656 76_556
Zn34 Zn30 Zn34 116.219(16) 57 76_556
Zn34 Zn30 Zn34 146.70(3) 73 76_556
Zn34 Zn30 Zn34 94.709(9) 29 76_556
Zn34 Zn30 Zn34 94.709(9) 60_565 76_556
Zn34 Zn30 Zn34 47.81(5) 75_556 76_556
Zn32 Zn30 Zn34 58.141(7) . 59_565
Zn32 Zn30 Zn34 149.17(2) 4_566 59_565
Zn32 Zn30 Zn34 101.36(2) 2_665 59_565
Zn32 Zn30 Zn34 58.141(7) 3_656 59_565
Zn34 Zn30 Zn34 146.70(3) 57 59_565
Zn34 Zn30 Zn34 116.219(16) 73 59_565
Zn34 Zn30 Zn34 94.709(9) 29 59_565
Zn34 Zn30 Zn34 47.81(5) 60_565 59_565
Zn34 Zn30 Zn34 94.709(9) 75_556 59_565
Zn34 Zn30 Zn34 52.70(4) 76_556 59_565
Zn32 Zn30 Zn34 58.141(7) . 31_655
Zn32 Zn30 Zn34 58.141(7) 4_566 31_655
Zn32 Zn30 Zn34 149.17(2) 2_665 31_655
Zn32 Zn30 Zn34 101.36(2) 3_656 31_655
Zn34 Zn30 Zn34 116.219(16) 57 31_655
Zn34 Zn30 Zn34 94.709(9) 73 31_655
Zn34 Zn30 Zn34 146.70(3) 29 31_655
Zn34 Zn30 Zn34 52.70(4) 60_565 31_655
Zn34 Zn30 Zn34 94.709(9) 75_556 31_655
Zn34 Zn30 Zn34 116.219(16) 76_556 31_655
Zn34 Zn30 Zn34 94.709(9) 59_565 31_655
Zn25 Zn32 Zn25 91.03(8) 58 30
Zn25 Zn32 Zn25 91.03(8) 58 74
Zn25 Zn32 Zn25 91.03(8) 30 74
Zn25 Zn32 Zn30 124.53(5) 58 .
Zn25 Zn32 Zn30 124.53(5) 30 .
Zn25 Zn32 Zn30 124.53(5) 74 .
Zn25 Zn32 Zn34 103.73(3) 58 76_556
Zn25 Zn32 Zn34 150.00(5) 30 76_556
Zn25 Zn32 Zn34 63.17(4) 74 76_556
Zn30 Zn32 Zn34 67.46(5) . 76_556
Zn25 Zn32 Zn34 103.73(3) 58 31_655
Zn25 Zn32 Zn34 63.17(4) 30 31_655
Zn25 Zn32 Zn34 150.00(5) 74 31_655
Zn30 Zn32 Zn34 67.46(5) . 31_655
Zn34 Zn32 Zn34 134.82(10) 76_556 31_655
Zn25 Zn32 Zn34 150.00(5) 58 32_655
Zn25 Zn32 Zn34 63.17(4) 30 32_655
Zn25 Zn32 Zn34 103.73(3) 74 32_655
Zn30 Zn32 Zn34 67.46(5) . 32_655
Zn34 Zn32 Zn34 106.23(6) 76_556 32_655
Zn34 Zn32 Zn34 52.29(5) 31_655 32_655
Zn25 Zn32 Zn34 63.17(4) 58 59_565
Zn25 Zn32 Zn34 150.00(5) 30 59_565
Zn25 Zn32 Zn34 103.73(3) 74 59_565
Zn30 Zn32 Zn34 67.46(5) . 59_565
Zn34 Zn32 Zn34 57.72(6) 76_556 59_565
Zn34 Zn32 Zn34 106.23(6) 31_655 59_565
Zn34 Zn32 Zn34 134.82(10) 32_655 59_565
Zn25 Zn32 Zn34 63.17(4) 58 60_565
Zn25 Zn32 Zn34 103.73(3) 30 60_565
Zn25 Zn32 Zn34 150.00(5) 74 60_565
Zn30 Zn32 Zn34 67.46(5) . 60_565
Zn34 Zn32 Zn34 106.23(6) 76_556 60_565
Zn34 Zn32 Zn34 57.72(6) 31_655 60_565
Zn34 Zn32 Zn34 106.23(6) 32_655 60_565
Zn34 Zn32 Zn34 52.29(5) 59_565 60_565
Zn25 Zn32 Zn34 150.00(5) 58 75_556
Zn25 Zn32 Zn34 103.73(3) 30 75_556
Zn25 Zn32 Zn34 63.17(4) 74 75_556
Zn30 Zn32 Zn34 67.46(5) . 75_556
Zn34 Zn32 Zn34 52.29(5) 76_556 75_556
Zn34 Zn32 Zn34 106.23(6) 31_655 75_556
Zn34 Zn32 Zn34 57.72(6) 32_655 75_556
Zn34 Zn32 Zn34 106.23(6) 59_565 75_556
Zn34 Zn32 Zn34 134.82(10) 60_565 75_556
Zn25 Zn32 Zn2B 55.47(5) 58 .
Zn25 Zn32 Zn2B 55.47(5) 30 .
Zn25 Zn32 Zn2B 55.47(5) 74 .
Zn30 Zn32 Zn2B 180.00(13) . .
Zn34 Zn32 Zn2B 112.54(5) 76_556 .
Zn34 Zn32 Zn2B 112.54(5) 31_655 .
Zn34 Zn32 Zn2B 112.54(5) 32_655 .
Zn34 Zn32 Zn2B 112.54(5) 59_565 .
Zn34 Zn32 Zn2B 112.54(5) 60_565 .
Zn34 Zn32 Zn2B 112.54(5) 75_556 .
Zn34 Zn34 Cr42 178.31(5) 2 73_445
Zn34 Zn34 Zn35 124.30(4) 2 33_545
Cr42 Zn34 Zn35 56.21(4) 73_445 33_545
Zn34 Zn34 Zn35 124.30(4) 2 53_455
Cr42 Zn34 Zn35 56.21(4) 73_445 53_455
Zn35 Zn34 Zn35 104.30(7) 33_545 53_455
Zn34 Zn34 Zn34 120.0 2 33_545
Cr42 Zn34 Zn34 58.62(4) 73_445 33_545
Zn35 Zn34 Zn34 106.53(4) 33_545 33_545
Zn35 Zn34 Zn34 59.67(4) 53_455 33_545
Zn34 Zn34 Zn34 120.0 2 53_455
Cr42 Zn34 Zn34 58.62(4) 73_445 53_455
Zn35 Zn34 Zn34 59.67(4) 33_545 53_455
Zn35 Zn34 Zn34 106.53(4) 53_455 53_455
Zn34 Zn34 Zn34 60.0 33_545 53_455
Zn34 Zn34 Zn45 124.77(4) 2 .
Cr42 Zn34 Zn45 56.92(5) 73_445 .
Zn35 Zn34 Zn45 58.62(4) 33_545 .
Zn35 Zn34 Zn45 58.62(4) 53_455 .
Zn34 Zn34 Zn45 107.20(3) 33_545 .
Zn34 Zn34 Zn45 107.20(3) 53_455 .
Zn34 Zn34 Zn32 63.86(3) 2 75_546
Cr42 Zn34 Zn32 115.30(4) 73_445 75_546
Zn35 Zn34 Zn32 74.82(4) 33_545 75_546
Zn35 Zn34 Zn32 166.57(7) 53_455 75_546
Zn34 Zn34 Zn32 107.40(5) 33_545 75_546
Zn34 Zn34 Zn32 61.14(3) 53_455 75_546
Zn45 Zn34 Zn32 127.87(5) . 75_546
Zn34 Zn34 Zn32 63.86(3) 2 76_456
Cr42 Zn34 Zn32 115.30(4) 73_445 76_456
Zn35 Zn34 Zn32 166.57(7) 33_545 76_456
Zn35 Zn34 Zn32 74.82(4) 53_455 76_456
Zn34 Zn34 Zn32 61.14(3) 33_545 76_456
Zn34 Zn34 Zn32 107.40(5) 53_455 76_456
Zn45 Zn34 Zn32 127.87(5) . 76_456
Zn32 Zn34 Zn32 102.83(9) 75_546 76_456
Zn34 Zn34 Zn25 64.25(3) 2 3_556
Cr42 Zn34 Zn25 116.66(4) 73_445 3_556
Zn35 Zn34 Zn25 136.61(7) 33_545 3_556
Zn35 Zn34 Zn25 61.83(3) 53_455 3_556
Zn34 Zn34 Zn25 100.40(4) 33_545 3_556
Zn34 Zn34 Zn25 159.98(4) 53_455 3_556
Zn45 Zn34 Zn25 81.35(4) . 3_556
Zn32 Zn34 Zn25 128.02(5) 75_546 3_556
Zn32 Zn34 Zn25 55.19(5) 76_456 3_556
Zn34 Zn34 Zn25 64.25(3) 2 4_556
Cr42 Zn34 Zn25 116.66(4) 73_445 4_556
Zn35 Zn34 Zn25 61.83(3) 33_545 4_556
Zn35 Zn34 Zn25 136.61(7) 53_455 4_556
Zn34 Zn34 Zn25 159.98(4) 33_545 4_556
Zn34 Zn34 Zn25 100.40(4) 53_455 4_556
Zn45 Zn34 Zn25 81.35(4) . 4_556
Zn32 Zn34 Zn25 55.19(5) 75_546 4_556
Zn32 Zn34 Zn25 128.02(5) 76_456 4_556
Zn25 Zn34 Zn25 98.77(7) 3_556 4_556
Zn34 Zn34 Zn30 66.10(2) 2 73_445
Cr42 Zn34 Zn30 112.21(6) 73_445 73_445
Zn35 Zn34 Zn30 116.76(4) 33_545 73_445
Zn35 Zn34 Zn30 116.76(4) 53_455 73_445
Zn34 Zn34 Zn30 63.65(2) 33_545 73_445
Zn34 Zn34 Zn30 63.65(2) 53_455 73_445
Zn45 Zn34 Zn30 169.13(6) . 73_445
Zn32 Zn34 Zn30 54.40(5) 75_546 73_445
Zn32 Zn34 Zn30 54.40(5) 76_456 73_445
Zn25 Zn34 Zn30 105.49(4) 3_556 73_445
Zn25 Zn34 Zn30 105.49(4) 4_556 73_445
Au23 Zn35 Cr42 164.79(9) 58 73_445
Au23 Zn35 Zn45 115.16(4) 58 33_545
Cr42 Zn35 Zn45 59.15(4) 73_445 33_545
Au23 Zn35 Zn45 115.16(4) 58 53_455
Cr42 Zn35 Zn45 59.15(4) 73_445 53_455
Zn45 Zn35 Zn45 109.44(7) 33_545 53_455
Au23 Zn35 Zn34 131.60(5) 58 33_545
Cr42 Zn35 Zn34 60.26(6) 73_445 33_545
Zn45 Zn35 Zn34 61.39(4) 33_545 33_545
Zn45 Zn35 Zn34 110.22(6) 53_455 33_545
Au23 Zn35 Zn34 131.60(5) 58 53_455
Cr42 Zn35 Zn34 60.26(6) 73_445 53_455
Zn45 Zn35 Zn34 110.22(6) 33_545 53_455
Zn45 Zn35 Zn34 61.39(4) 53_455 53_455
Zn34 Zn35 Zn34 60.67(7) 33_545 53_455
Au23 Zn35 Zn43 104.80(6) 58 9
Cr42 Zn35 Zn43 59.99(7) 73_445 9
Zn45 Zn35 Zn43 60.88(4) 33_545 9
Zn45 Zn35 Zn43 60.88(4) 53_455 9
Zn34 Zn35 Zn43 111.32(5) 33_545 9
Zn34 Zn35 Zn43 111.32(5) 53_455 9
Au23 Zn35 Zn25 69.71(4) 58 35
Cr42 Zn35 Zn25 120.68(6) 73_445 35
Zn45 Zn35 Zn25 82.69(5) 33_545 35
Zn45 Zn35 Zn25 161.00(7) 53_455 35
Zn34 Zn35 Zn25 61.92(4) 33_545 35
Zn34 Zn35 Zn25 101.12(6) 53_455 35
Zn43 Zn35 Zn25 137.37(4) 9 35
Au23 Zn35 Zn25 69.71(4) 58 56
Cr42 Zn35 Zn25 120.68(6) 73_445 56
Zn45 Zn35 Zn25 161.00(7) 33_545 56
Zn45 Zn35 Zn25 82.69(5) 53_455 56
Zn34 Zn35 Zn25 101.12(6) 33_545 56
Zn34 Zn35 Zn25 61.92(4) 53_455 56
Zn43 Zn35 Zn25 137.37(4) 9 56
Zn25 Zn35 Zn25 82.15(7) 35 56
Au23 Zn35 Zn15 56.35(3) 58 28
Cr42 Zn35 Zn15 118.62(5) 73_445 28
Zn45 Zn35 Zn15 59.70(4) 33_545 28
Zn45 Zn35 Zn15 144.08(7) 53_455 28
Zn34 Zn35 Zn15 94.48(4) 33_545 28
Zn34 Zn35 Zn15 153.04(6) 53_455 28
Zn43 Zn35 Zn15 86.37(4) 9 28
Zn25 Zn35 Zn15 54.61(4) 35 28
Zn25 Zn35 Zn15 118.60(6) 56 28
Au23 Zn35 Zn15 56.35(3) 58 51
Cr42 Zn35 Zn15 118.62(5) 73_445 51
Zn45 Zn35 Zn15 144.08(7) 33_545 51
Zn45 Zn35 Zn15 59.70(4) 53_455 51
Zn34 Zn35 Zn15 153.04(6) 33_545 51
Zn34 Zn35 Zn15 94.48(4) 53_455 51
Zn43 Zn35 Zn15 86.37(4) 9 51
Zn25 Zn35 Zn15 118.60(6) 35 51
Zn25 Zn35 Zn15 54.61(4) 56 51
Zn15 Zn35 Zn15 107.23(5) 28 51
Au23 Zn2B Au23 118.10(4) 58 30
Au23 Zn2B Au23 118.10(4) 58 74
Au23 Zn2B Au23 118.10(4) 30 74
Au23 Zn2B Zn25 71.41(3) 58 58
Au23 Zn2B Zn25 151.96(16) 30 58
Au23 Zn2B Zn25 71.41(3) 74 58
Au23 Zn2B Zn25 71.41(3) 58 30
Au23 Zn2B Zn25 71.41(3) 30 30
Au23 Zn2B Zn25 151.96(16) 74 30
Zn25 Zn2B Zn25 88.92(11) 58 30
Au23 Zn2B Zn25 151.96(16) 58 74
Au23 Zn2B Zn25 71.41(3) 30 74
Au23 Zn2B Zn25 71.41(3) 74 74
Zn25 Zn2B Zn25 88.92(11) 58 74
Zn25 Zn2B Zn25 88.92(11) 30 74
Au23 Zn2B Zn22 59.93(3) 58 28
Au23 Zn2B Zn22 59.93(3) 30 28
Au23 Zn2B Zn22 143.34(17) 74 28
Zn25 Zn2B Zn22 129.57(3) 58 28
Zn25 Zn2B Zn22 64.70(5) 30 28
Zn25 Zn2B Zn22 129.57(3) 74 28
Au23 Zn2B Zn22 59.93(3) 58 51
Au23 Zn2B Zn22 143.34(17) 30 51
Au23 Zn2B Zn22 59.93(3) 74 51
Zn25 Zn2B Zn22 64.70(5) 58 51
Zn25 Zn2B Zn22 129.57(3) 30 51
Zn25 Zn2B Zn22 129.57(3) 74 51
Zn22 Zn2B Zn22 98.90(11) 28 51
Au23 Zn2B Zn22 143.34(17) 58 74
Au23 Zn2B Zn22 59.93(3) 30 74
Au23 Zn2B Zn22 59.93(3) 74 74
Zn25 Zn2B Zn22 129.57(3) 58 74
Zn25 Zn2B Zn22 129.57(3) 30 74
Zn25 Zn2B Zn22 64.70(5) 74 74
Zn22 Zn2B Zn22 98.90(11) 28 74
Zn22 Zn2B Zn22 98.90(11) 51 74
Au23 Zn2B Zn32 97.99(9) 58 .
Au23 Zn2B Zn32 97.99(9) 30 .
Au23 Zn2B Zn32 97.99(9) 74 .
Zn25 Zn2B Zn32 53.98(8) 58 .
Zn25 Zn2B Zn32 53.98(8) 30 .
Zn25 Zn2B Zn32 53.98(8) 74 .
Zn22 Zn2B Zn32 118.67(9) 28 .
Zn22 Zn2B Zn32 118.67(9) 51 .
Zn22 Zn2B Zn32 118.67(9) 74 .
Au23 Zn22 Au23 112.51(5) . 9
Au23 Zn22 Au23 112.51(5) . 5
Au23 Zn22 Au23 112.51(5) 9 5
Au23 Zn22 Zn15 122.72(5) . 9
Au23 Zn22 Zn15 122.72(5) 9 9
Au23 Zn22 Zn15 59.79(4) 5 9
Au23 Zn22 Zn15 59.79(4) . 5
Au23 Zn22 Zn15 122.72(5) 9 5
Au23 Zn22 Zn15 122.72(5) 5 5
Zn15 Zn22 Zn15 77.74(8) 9 5
Au23 Zn22 Zn15 122.72(5) . .
Au23 Zn22 Zn15 59.79(4) 9 .
Au23 Zn22 Zn15 122.72(5) 5 .
Zn15 Zn22 Zn15 77.74(8) 9 .
Zn15 Zn22 Zn15 77.74(8) 5 .
Au23 Zn22 Zn2B 121.91(13) . 28
Au23 Zn22 Zn2B 57.04(3) 9 28
Au23 Zn22 Zn2B 57.04(3) 5 28
Zn15 Zn22 Zn2B 100.95(6) 9 28
Zn15 Zn22 Zn2B 178.30(12) 5 28
Zn15 Zn22 Zn2B 100.95(6) . 28
Au23 Zn22 Zn2B 57.04(3) . 74
Au23 Zn22 Zn2B 121.91(13) 9 74
Au23 Zn22 Zn2B 57.04(3) 5 74
Zn15 Zn22 Zn2B 100.95(6) 9 74
Zn15 Zn22 Zn2B 100.95(6) 5 74
Zn15 Zn22 Zn2B 178.30(12) . 74
Zn2B Zn22 Zn2B 80.33(13) 28 74
Au23 Zn22 Zn2B 57.04(3) . 51
Au23 Zn22 Zn2B 57.04(3) 9 51
Au23 Zn22 Zn2B 121.91(13) 5 51
Zn15 Zn22 Zn2B 178.30(12) 9 51
Zn15 Zn22 Zn2B 100.95(6) 5 51
Zn15 Zn22 Zn2B 100.95(6) . 51
Zn2B Zn22 Zn2B 80.33(13) 28 51
Zn2B Zn22 Zn2B 80.33(13) 74 51
Au23 Zn22 Zn25 66.962(15) . .
Au23 Zn22 Zn25 178.77(12) 9 .
Au23 Zn22 Zn25 66.962(15) 5 .
Zn15 Zn22 Zn25 58.10(4) 9 .
Zn15 Zn22 Zn25 58.10(4) 5 .
Zn15 Zn22 Zn25 121.44(10) . .
Zn2B Zn22 Zn25 122.17(5) 28 .
Zn2B Zn22 Zn25 56.86(8) 74 .
Zn2B Zn22 Zn25 122.17(5) 51 .
Au23 Zn22 Zn25 66.962(15) . 9
Au23 Zn22 Zn25 66.962(15) 9 9
Au23 Zn22 Zn25 178.77(12) 5 9
Zn15 Zn22 Zn25 121.44(10) 9 9
Zn15 Zn22 Zn25 58.11(4) 5 9
Zn15 Zn22 Zn25 58.10(4) . 9
Zn2B Zn22 Zn25 122.17(5) 28 9
Zn2B Zn22 Zn25 122.17(5) 74 9
Zn2B Zn22 Zn25 56.86(8) 51 9
Zn25 Zn22 Zn25 113.55(5) . 9
Au23 Zn22 Zn25 178.77(12) . 5
Au23 Zn22 Zn25 66.962(15) 9 5
Au23 Zn22 Zn25 66.962(15) 5 5
Zn15 Zn22 Zn25 58.10(4) 9 5
Zn15 Zn22 Zn25 121.44(10) 5 5
Zn15 Zn22 Zn25 58.10(4) . 5
Zn2B Zn22 Zn25 56.86(8) 28 5
Zn2B Zn22 Zn25 122.17(5) 74 5
Zn2B Zn22 Zn25 122.17(5) 51 5
Zn25 Zn22 Zn25 113.55(5) . 5
Zn25 Zn22 Zn25 113.55(5) 9 5
Zn35 Au23 Zn35 79.23(7) 56 79
Zn35 Au23 Zn2B 176.36(10) 56 51
Zn35 Au23 Zn2B 97.13(10) 79 51
Zn35 Au23 Zn2B 97.13(10) 56 74
Zn35 Au23 Zn2B 176.36(10) 79 74
Zn2B Au23 Zn2B 86.50(18) 51 74
Zn35 Au23 Zn22 118.66(4) 56 28
Zn35 Au23 Zn22 118.66(4) 79 28
Zn2B Au23 Zn22 63.04(6) 51 28
Zn2B Au23 Zn22 63.04(6) 74 28
Zn35 Au23 Zn22 118.66(4) 56 .
Zn35 Au23 Zn22 118.66(4) 79 .
Zn2B Au23 Zn22 63.04(6) 51 .
Zn2B Au23 Zn22 63.04(6) 74 .
Zn22 Au23 Zn22 103.00(12) 28 .
Zn35 Au23 Zn15 72.90(3) 56 5
Zn35 Au23 Zn15 72.90(3) 79 5
Zn2B Au23 Zn15 106.14(4) 51 5
Zn2B Au23 Zn15 106.14(4) 74 5
Zn22 Au23 Zn15 163.93(7) 28 5
Zn22 Au23 Zn15 60.94(7) . 5
Zn35 Au23 Zn15 72.90(3) 56 30
Zn35 Au23 Zn15 72.90(3) 79 30
Zn2B Au23 Zn15 106.14(4) 51 30
Zn2B Au23 Zn15 106.14(4) 74 30
Zn22 Au23 Zn15 60.94(7) 28 30
Zn22 Au23 Zn15 163.93(7) . 30
Zn15 Au23 Zn15 135.13(7) 5 30
Zn35 Au23 Zn25 61.00(3) 56 .
Zn35 Au23 Zn25 121.51(4) 79 .
Zn2B Au23 Zn25 121.56(7) 51 .
Zn2B Au23 Zn25 56.00(6) 74 .
Zn22 Au23 Zn25 117.66(4) 28 .
Zn22 Au23 Zn25 60.35(3) . .
Zn15 Au23 Zn25 56.16(3) 5 .
Zn15 Au23 Zn25 125.14(3) 30 .
Zn35 Au23 Zn25 61.00(3) 56 35
Zn35 Au23 Zn25 121.51(4) 79 35
Zn2B Au23 Zn25 121.56(7) 51 35
Zn2B Au23 Zn25 56.00(6) 74 35
Zn22 Au23 Zn25 60.35(3) 28 35
Zn22 Au23 Zn25 117.66(4) . 35
Zn15 Au23 Zn25 125.14(3) 5 35
Zn15 Au23 Zn25 56.16(3) 30 35
Zn25 Au23 Zn25 75.56(6) . 35
Zn35 Au23 Zn25 121.51(4) 56 28
Zn35 Au23 Zn25 61.00(3) 79 28
Zn2B Au23 Zn25 56.00(6) 51 28
Zn2B Au23 Zn25 121.56(7) 74 28
Zn22 Au23 Zn25 60.35(3) 28 28
Zn22 Au23 Zn25 117.66(4) . 28
Zn15 Au23 Zn25 125.14(3) 5 28
Zn15 Au23 Zn25 56.16(3) 30 28
Zn25 Au23 Zn25 177.19(5) . 28
Zn25 Au23 Zn25 104.37(6) 35 28
Zn35 Au23 Zn25 121.51(4) 56 9
Zn35 Au23 Zn25 61.00(3) 79 9
Zn2B Au23 Zn25 56.00(6) 51 9
Zn2B Au23 Zn25 121.56(7) 74 9
Zn22 Au23 Zn25 117.66(4) 28 9
Zn22 Au23 Zn25 60.35(3) . 9
Zn15 Au23 Zn25 56.16(3) 5 9
Zn15 Au23 Zn25 125.14(3) 30 9
Zn25 Au23 Zn25 104.37(6) . 9
Zn25 Au23 Zn25 177.19(5) 35 9
Zn25 Au23 Zn25 75.56(6) 28 9
Zn32 Zn25 Zn2B 70.56(9) 74 74
Zn32 Zn25 Zn13 126.80(8) 74 9
Zn2B Zn25 Zn13 162.64(10) 74 9
Zn32 Zn25 Zn15 141.32(4) 74 9
Zn2B Zn25 Zn15 101.51(7) 74 9
Zn13 Zn25 Zn15 65.39(5) 9 9
Zn32 Zn25 Zn15 141.32(4) 74 5
Zn2B Zn25 Zn15 101.51(7) 74 5
Zn13 Zn25 Zn15 65.39(5) 9 5
Zn15 Zn25 Zn15 76.87(8) 9 5
Zn32 Zn25 Zn35 75.16(4) 74 35
Zn2B Zn25 Zn35 86.09(4) 74 35
Zn13 Zn25 Zn35 97.98(4) 9 35
Zn15 Zn25 Zn35 66.44(4) 9 35
Zn15 Zn25 Zn35 143.31(7) 5 35
Zn32 Zn25 Zn35 75.16(4) 74 56
Zn2B Zn25 Zn35 86.09(4) 74 56
Zn13 Zn25 Zn35 97.98(4) 9 56
Zn15 Zn25 Zn35 143.31(7) 9 56
Zn15 Zn25 Zn35 66.44(4) 5 56
Zn35 Zn25 Zn35 150.25(8) 35 56
Zn32 Zn25 Zn34 61.64(5) 74 3_556
Zn2B Zn25 Zn34 124.29(8) 74 3_556
Zn13 Zn25 Zn34 70.84(6) 9 3_556
Zn15 Zn25 Zn34 133.63(7) 9 3_556
Zn15 Zn25 Zn34 98.61(5) 5 3_556
Zn35 Zn25 Zn34 106.52(6) 35 3_556
Zn35 Zn25 Zn34 56.25(4) 56 3_556
Zn32 Zn25 Zn34 61.64(5) 74 4_556
Zn2B Zn25 Zn34 124.29(8) 74 4_556
Zn13 Zn25 Zn34 70.84(6) 9 4_556
Zn15 Zn25 Zn34 98.61(5) 9 4_556
Zn15 Zn25 Zn34 133.63(7) 5 4_556
Zn35 Zn25 Zn34 56.25(4) 35 4_556
Zn35 Zn25 Zn34 106.52(6) 56 4_556
Zn34 Zn25 Zn34 51.51(5) 3_556 4_556
Zn32 Zn25 Zn22 129.00(10) 74 .
Zn2B Zn25 Zn22 58.44(9) 74 .
Zn13 Zn25 Zn22 104.20(8) 9 .
Zn15 Zn25 Zn22 57.24(5) 9 .
Zn15 Zn25 Zn22 57.24(5) 5 .
Zn35 Zn25 Zn22 100.10(4) 35 .
Zn35 Zn25 Zn22 100.10(4) 56 .
Zn34 Zn25 Zn22 153.33(3) 3_556 .
Zn34 Zn25 Zn22 153.33(3) 4_556 .
Zn32 Zn25 Au23 96.70(5) 74 5
Zn2B Zn25 Au23 52.58(4) 74 5
Zn13 Zn25 Au23 118.62(4) 9 5
Zn15 Zn25 Au23 54.43(3) 9 5
Zn15 Zn25 Au23 108.17(5) 5 5
Zn35 Zn25 Au23 49.29(3) 35 5
Zn35 Zn25 Au23 137.47(6) 56 5
Zn34 Zn25 Au23 153.16(5) 3_556 5
Zn34 Zn25 Au23 105.53(3) 4_556 5
Zn22 Zn25 Au23 52.69(3) . 5
Zn32 Zn25 Au23 96.70(5) 74 .
Zn2B Zn25 Au23 52.58(4) 74 .
Zn13 Zn25 Au23 118.62(4) 9 .
Zn15 Zn25 Au23 108.17(5) 9 .
Zn15 Zn25 Au23 54.43(3) 5 .
Zn35 Zn25 Au23 137.47(6) 35 .
Zn35 Zn25 Au23 49.29(3) 56 .
Zn34 Zn25 Au23 105.53(3) 3_556 .
Zn34 Zn25 Au23 153.16(5) 4_556 .
Zn22 Zn25 Au23 52.69(3) . .
Au23 Zn25 Au23 91.88(5) 5 .

loop_
_geom_bond_atom_site_label_1
_geom_bond_atom_site_label_2
_geom_bond_distance
_geom_bond_site_symmetry_2
Zn11 Zn15 2.701(2) .
Zn11 Zn15 2.701(2) 9
Zn11 Zn15 2.701(2) 5
Zn11 Au12 2.7190(8) 2_664
Zn11 Au12 2.7190(8) 4_466
Zn11 Au12 2.7190(8) 3_646
Zn11 Zn11 2.779(4) 2
Zn11 Zn11 2.779(4) 3
Zn11 Zn11 2.779(4) 4
Zn11 Zn13 2.790(2) 5
Zn11 Zn13 2.790(2) 9
Zn11 Zn13 2.790(2) .
Au12 Zn45 2.5975(14) 10_656
Au12 Zn45 2.5975(14) 2_665
Au12 Zn45 2.5975(14) 6_566
Au12 Zn15 2.7097(14) 10_666
Au12 Zn15 2.7097(14) 6_666
Au12 Zn15 2.7097(14) 2_666
Au12 Zn11 2.7190(8) 4_666
Au12 Zn11 2.7190(8) 3_666
Au12 Zn11 2.7190(8) 2_666
Au12 Zn13 2.8901(15) 2_666
Au12 Zn13 2.8901(15) 6_666
Au12 Zn13 2.8901(15) 10_666
Zn13 Zn25 2.705(2) 5
Zn13 Zn25 2.705(2) 6
Zn13 Zn11 2.790(2) 4
Zn13 Au12 2.8901(15) 2_664
Zn13 Au12 2.8901(15) 3_646
Zn13 Zn45 2.9137(15) 8_655
Zn13 Zn45 2.9137(15) 7_655
Zn13 Zn15 2.9407(9) .
Zn13 Zn15 2.9407(9) 11
Zn13 Zn15 2.9407(9) 4
Zn13 Zn15 2.9407(9) 9
Zn15 Au23 2.6820(15) 9
Zn15 Au12 2.7097(14) 2_664
Zn15 Zn22 2.713(2) .
Zn15 Zn25 2.7385(13) 9
Zn15 Zn25 2.7385(13) 5
Zn15 Zn45 2.8860(14) 11_565
Zn15 Zn45 2.8860(14) 8_655
Zn15 Zn13 2.9407(9) 5
Zn15 Zn35 3.0793(17) 28
Zn15 Zn35 3.0793(17) 51
Cr42 Zn35 2.5204(15) 29
Cr42 Zn35 2.5204(15) 57
Cr42 Zn35 2.5204(15) 73
Cr42 Zn45 2.5687(14) 57
Cr42 Zn45 2.5686(14) 29
Cr42 Zn45 2.5687(14) 73
Cr42 Zn34 2.633(2) 57
Cr42 Zn34 2.633(2) 29
Cr42 Zn34 2.633(2) 73
Cr42 Zn43 2.633(2) 53
Cr42 Zn43 2.633(2) 81
Cr42 Zn43 2.633(2) 25
Zn43 Cr42 2.633(2) 4_566
Zn43 Cr42 2.633(2) 25_544
Zn43 Zn35 2.734(2) 5
Zn43 Zn35 2.734(2) 30
Zn43 Zn43 2.734(2) 54_565
Zn43 Zn43 2.734(2) 10_656
Zn43 Zn43 2.734(2) 57_554
Zn43 Zn43 2.734(2) 77_545
Zn43 Zn45 2.7413(12) 49_554
Zn43 Zn45 2.7413(12) 81_545
Zn43 Zn45 2.7413(12) 59_565
Zn43 Zn45 2.7413(12) 76_556
Zn45 Cr42 2.5686(14) 73_445
Zn45 Au12 2.5975(13) 2_665
Zn45 Zn35 2.6765(11) 33_545
Zn45 Zn35 2.6765(11) 53_455
Zn45 Zn43 2.7413(12) 29_545
Zn45 Zn43 2.7413(12) 49_455
Zn45 Zn34 2.752(2) .
Zn45 Zn15 2.8860(14) 8_556
Zn45 Zn15 2.8860(14) 11_556
Zn45 Zn13 2.9137(15) 10_556
Zn45 Zn45 3.019(2) 11_566
Zn45 Zn45 3.019(2) 8_656
Zn30 Zn32 2.719(2) .
Zn30 Zn32 2.719(2) 4_566
Zn30 Zn32 2.719(2) 2_665
Zn30 Zn32 2.719(2) 3_656
Zn30 Zn34 3.0890(14) 57
Zn30 Zn34 3.0889(14) 73
Zn30 Zn34 3.0890(14) 29
Zn30 Zn34 3.0889(14) 60_565
Zn30 Zn34 3.0889(14) 75_556
Zn30 Zn34 3.0889(14) 76_556
Zn30 Zn34 3.0889(14) 59_565
Zn30 Zn34 3.0889(14) 31_655
Zn32 Zn25 2.6505(19) 58
Zn32 Zn25 2.6505(19) 30
Zn32 Zn25 2.6505(19) 74
Zn32 Zn34 2.8406(12) 76_556
Zn32 Zn34 2.8406(12) 31_655
Zn32 Zn34 2.8406(12) 32_655
Zn32 Zn34 2.8406(12) 59_565
Zn32 Zn34 2.8406(12) 60_565
Zn32 Zn34 2.8406(12) 75_556
Zn32 Zn2B 3.090(5) .
Zn34 Zn34 2.503(3) 2
Zn34 Cr42 2.633(2) 73_445
Zn34 Zn35 2.7148(15) 33_545
Zn34 Zn35 2.7148(15) 53_455
Zn34 Zn34 2.742(2) 33_545
Zn34 Zn34 2.742(2) 53_455
Zn34 Zn32 2.8406(12) 75_546
Zn34 Zn32 2.8406(12) 76_456
Zn34 Zn25 2.8806(16) 3_556
Zn34 Zn25 2.8806(16) 4_556
Zn34 Zn30 3.0889(14) 73_445
Zn35 Au23 2.4945(14) 58
Zn35 Cr42 2.5204(15) 73_445
Zn35 Zn45 2.6765(11) 33_545
Zn35 Zn45 2.6765(11) 53_455
Zn35 Zn34 2.7148(15) 33_545
Zn35 Zn34 2.7148(15) 53_455
Zn35 Zn43 2.734(2) 9
Zn35 Zn25 2.8781(12) 35
Zn35 Zn25 2.8781(12) 56
Zn35 Zn15 3.0793(17) 28
Zn35 Zn15 3.0793(17) 51
Zn2B Au23 2.5864(7) 58
Zn2B Au23 2.5864(7) 30
Zn2B Au23 2.5864(7) 74
Zn2B Zn25 2.700(3) 58
Zn2B Zn25 2.700(3) 30
Zn2B Zn25 2.700(3) 74
Zn2B Zn22 2.748(3) 28
Zn2B Zn22 2.748(3) 51
Zn2B Zn22 2.748(3) 74
Zn22 Au23 2.6677(9) .
Zn22 Au23 2.6677(9) 9
Zn22 Au23 2.6677(9) 5
Zn22 Zn15 2.713(2) 9
Zn22 Zn15 2.713(2) 5
Zn22 Zn2B 2.748(3) 28
Zn22 Zn2B 2.748(3) 74
Zn22 Zn2B 2.748(3) 51
Zn22 Zn25 2.9149(16) .
Zn22 Zn25 2.9149(16) 9
Zn22 Zn25 2.9149(16) 5
Au23 Zn35 2.4945(14) 56
Au23 Zn35 2.4945(14) 79
Au23 Zn2B 2.5864(7) 51
Au23 Zn2B 2.5864(7) 74
Au23 Zn22 2.6677(9) 28
Au23 Zn15 2.6820(15) 5
Au23 Zn15 2.6820(15) 30
Au23 Zn25 3.0866(10) .
Au23 Zn25 3.0866(10) 35
Au23 Zn25 3.0866(10) 28
Au23 Zn25 3.0866(10) 9
Zn25 Zn32 2.6505(19) 74
Zn25 Zn2B 2.700(3) 74
Zn25 Zn13 2.705(2) 9
Zn25 Zn15 2.7385(13) 9
Zn25 Zn15 2.7385(13) 5
Zn25 Zn35 2.8781(12) 35
Zn25 Zn35 2.8781(12) 56
Zn25 Zn34 2.8806(16) 3_556
Zn25 Zn34 2.8806(16) 4_556
Zn25 Au23 3.0866(10) 5
